data_4109360
loop_
_publ_author_name
'Polly L. Arnold'
'Stephen T. Liddle'
'Jonathan McMaster'
'Cameron Jones'
'David P. Mills'

_publ_contact_author_address
;
School of Chemistry
University of Nottingham
University Park
Nottingham
NG7 2RD
;
_publ_contact_author_name 'Dr. Polly L. Arnold'
_publ_section_title
;
 A Lanthanide-Gallium Complex Stabilized by the N-Heterocyclic Carbene
 Group
;
_journal_name_full 'Journal of the American Chemical Society'
_journal_page_first 5360
_journal_page_last 5361
_journal_paper_doi 10.1021/ja0710858
_journal_volume 129
_journal_year 2007
_chemical_formula_moiety 'C52 H94 Ga N6 Nd O Si3'
_chemical_formula_sum 'C52 H94 Ga N6 Nd O Si3'
_chemical_formula_weight 1117.56
_chemical_name_systematic
; 
 ? 
;
_space_group_IT_number 19
_symmetry_cell_setting orthorhombic
_symmetry_space_group_name_Hall 'P 2ac 2ab'
_symmetry_space_group_name_H-M 'P 21 21 21'
_atom_sites_solution_hydrogens 'geom, Me from difmap'
_atom_sites_solution_primary heavy
_atom_sites_solution_secondary difmap
_audit_creation_method 'enCIFer editing of SHELXL97 CIF output'
_cell_angle_alpha 90.00
_cell_angle_beta 90.00
_cell_angle_gamma 90.00
_cell_formula_units_Z 4
_cell_length_a 14.0875(5)
_cell_length_b 19.1557(6)
_cell_length_c 22.0078(7)
_cell_measurement_reflns_used 19327
_cell_measurement_temperature 150(2)
_cell_measurement_theta_max 27.41
_cell_measurement_theta_min 2.32
_cell_volume 5938.9(3)
_computing_cell_refinement 'Bruker SAINT version 6.36a (Bruker, 2000)'
_computing_data_collection 'Bruker SMART version 5.625 (Bruker, 2001)'
_computing_data_reduction 'Bruker SAINT; Bruker SHELXTL (Bruker, 2001)'
_computing_molecular_graphics 'Bruker SHELXTL'
_computing_publication_material 'enCIFer(Allen etal.,2004);PLATON(Spek,2003)'
_computing_structure_refinement 'SHELXL-97 (Sheldrick, 1997)'
_computing_structure_solution 'Bruker SHELXTL'
_diffrn_ambient_temperature 150(2)
_diffrn_measured_fraction_theta_full 0.998
_diffrn_measured_fraction_theta_max 0.997
_diffrn_measurement_device_type 'Bruker SMART APEX CCD diffractometer'
_diffrn_measurement_method '\w rotation with narrow frames'
_diffrn_radiation_monochromator graphite
_diffrn_radiation_source 'normal-focus sealed tube'
_diffrn_radiation_type MoK\a
_diffrn_radiation_wavelength 0.71073
_diffrn_reflns_av_R_equivalents 0.0240
_diffrn_reflns_av_sigmaI/netI 0.0371
_diffrn_reflns_limit_h_max 18
_diffrn_reflns_limit_h_min -10
_diffrn_reflns_limit_k_max 24
_diffrn_reflns_limit_k_min -23
_diffrn_reflns_limit_l_max 28
_diffrn_reflns_limit_l_min -28
_diffrn_reflns_number 37705
_diffrn_reflns_theta_full 26.00
_diffrn_reflns_theta_max 27.50
_diffrn_reflns_theta_min 2.02
_diffrn_standards_decay_% 0
_diffrn_standards_number 0
_exptl_absorpt_coefficient_mu 1.417
_exptl_absorpt_correction_T_max 0.57
_exptl_absorpt_correction_T_min 0.47
_exptl_absorpt_correction_type multi-scan
_exptl_absorpt_process_details '(SADABS; Bruker, 2001)'
_exptl_crystal_colour red
_exptl_crystal_density_diffrn 1.250
_exptl_crystal_description block
_exptl_crystal_F_000 2356
_exptl_crystal_size_max 0.44
_exptl_crystal_size_mid 0.41
_exptl_crystal_size_min 0.40
_refine_diff_density_max 0.911
_refine_diff_density_min -0.333
_refine_diff_density_rms 0.069
_refine_ls_abs_structure_details 'Flack H D (1983), Acta Cryst. A39, 876-881'
_refine_ls_abs_structure_Flack 0.000(7)
_refine_ls_extinction_method none
_refine_ls_goodness_of_fit_ref 1.009
_refine_ls_hydrogen_treatment constr
_refine_ls_matrix_type full
_refine_ls_number_parameters 600
_refine_ls_number_reflns 13558
_refine_ls_number_restraints 100
_refine_ls_restrained_S_all 1.052
_refine_ls_R_factor_all 0.0291
_refine_ls_R_factor_gt 0.0259
_refine_ls_shift/su_max 0.003
_refine_ls_shift/su_mean 0.000
_refine_ls_structure_factor_coef Fsqd
_refine_ls_weighting_details 'calc w=1/[\s^2^(Fo^2^)+(0.0342P)^2^+0.0000P] where P=(Fo^2^+2Fc^2^)/3'
_refine_ls_weighting_scheme calc
_refine_ls_wR_factor_gt 0.0619
_refine_ls_wR_factor_ref 0.0632
_reflns_number_gt 12575
_reflns_number_total 13558
_reflns_threshold_expression I>2\s(I)
_cod_data_source_file ja0710858si20070214_125315.cif
_cod_data_source_block GANDSI
_cod_database_code 4109360

loop_
_symmetry_equiv_pos_as_xyz
'x, y, z'
'-x+1/2, -y, z+1/2'
'-x, y+1/2, -z+1/2'
'x+1/2, -y+1/2, -z'

loop_
_atom_site_label
_atom_site_type_symbol
_atom_site_fract_x
_atom_site_fract_y
_atom_site_fract_z
_atom_site_U_iso_or_equiv
_atom_site_adp_type
_atom_site_occupancy
_atom_site_symmetry_multiplicity
_atom_site_calc_flag
_atom_site_refinement_flags
Nd1 Nd 0.838542(9) 0.050568(7) 0.127624(6) 0.01927(4) Uani 1 1 d .
N1 N 0.66384(15) -0.09421(11) 0.09561(9) 0.0228(4) Uani 1 1 d .
N2 N 0.80486(15) 0.05946(12) 0.22600(9) 0.0244(4) Uani 1 1 d .
N3 N 0.68435(16) -0.07584(11) 0.19039(9) 0.0240(5) Uani 1 1 d .
C2 C 0.72062(17) -0.05815(13) 0.13488(11) 0.0229(5) Uani 1 1 d .
C4 C 0.60547(19) -0.11976(14) 0.18648(12) 0.0272(6) Uani 1 1 d .
C5 C 0.59472(18) -0.13023(14) 0.12627(13) 0.0274(5) Uani 1 1 d .
H5A H 0.5468 -0.1581 0.1080 0.033 Uiso 1 1 calc R
C6 C 0.67425(19) -0.09647(13) 0.02805(11) 0.0236(5) Uani 1 1 d .
C7 C 0.6682(2) -0.17234(15) 0.00727(13) 0.0372(7) Uani 1 1 d .
H7A H 0.7141 -0.2005 0.0301 0.056 Uiso 1 1 calc R
H7B H 0.6828 -0.1751 -0.0362 0.056 Uiso 1 1 calc R
H7C H 0.6040 -0.1901 0.0146 0.056 Uiso 1 1 calc R
C8 C 0.7701(2) -0.06702(16) 0.01076(12) 0.0328(7) Uani 1 1 d .
H8A H 0.8200 -0.0919 0.0329 0.049 Uiso 1 1 calc R
H8B H 0.7724 -0.0173 0.0212 0.049 Uiso 1 1 calc R
H8C H 0.7800 -0.0727 -0.0330 0.049 Uiso 1 1 calc R
C9 C 0.5943(2) -0.0537(2) 0.00008(12) 0.0384(7) Uani 1 1 d .
H9A H 0.5331 -0.0751 0.0101 0.058 Uiso 1 1 calc R
H9B H 0.6021 -0.0523 -0.0441 0.058 Uiso 1 1 calc R
H9C H 0.5963 -0.0060 0.0163 0.058 Uiso 1 1 calc R
C10 C 0.7248(2) -0.05650(19) 0.24971(12) 0.0407(8) Uani 1 1 d .
H10A H 0.7390 -0.0998 0.2725 0.049 Uiso 1 1 calc R
H10B H 0.6760 -0.0305 0.2729 0.049 Uiso 1 1 calc R
C11 C 0.8144(2) -0.01241(15) 0.24707(12) 0.0305(6) Uani 1 1 d .
H11A H 0.8424 -0.0113 0.2883 0.037 Uiso 1 1 calc R
H11B H 0.8604 -0.0364 0.2202 0.037 Uiso 1 1 calc R
C12 C 0.7867(2) 0.11202(16) 0.27380(13) 0.0331(7) Uani 1 1 d .
C13 C 0.7796(3) 0.18168(17) 0.24112(16) 0.0449(8) Uani 1 1 d .
H13A H 0.7243 0.1813 0.2141 0.067 Uiso 1 1 calc R
H13B H 0.8373 0.1894 0.2171 0.067 Uiso 1 1 calc R
H13C H 0.7727 0.2192 0.2710 0.067 Uiso 1 1 calc R
C14 C 0.8693(3) 0.11641(19) 0.31882(15) 0.0497(9) Uani 1 1 d .
H14A H 0.8724 0.0732 0.3426 0.075 Uiso 1 1 calc R
H14B H 0.8595 0.1561 0.3462 0.075 Uiso 1 1 calc R
H14C H 0.9289 0.1227 0.2965 0.075 Uiso 1 1 calc R
C15 C 0.6952(3) 0.0995(2) 0.30964(17) 0.0551(10) Uani 1 1 d .
H15A H 0.6420 0.0945 0.2814 0.083 Uiso 1 1 calc R
H15B H 0.6835 0.1392 0.3367 0.083 Uiso 1 1 calc R
H15C H 0.7016 0.0568 0.3338 0.083 Uiso 1 1 calc R
Si1 Si 0.53459(6) -0.15829(5) 0.25055(4) 0.03257(18) Uani 1 1 d .
C16 C 0.4318(3) -0.2014(3) 0.21535(18) 0.0766(15) Uani 1 1 d .
H16A H 0.3935 -0.2239 0.2469 0.115 Uiso 1 1 calc R
H16B H 0.4540 -0.2366 0.1863 0.115 Uiso 1 1 calc R
H16C H 0.3932 -0.1666 0.1940 0.115 Uiso 1 1 calc R
C17 C 0.4921(3) -0.09023(19) 0.30387(16) 0.0516(9) Uani 1 1 d .
H17A H 0.4524 -0.1118 0.3352 0.077 Uiso 1 1 calc R
H17B H 0.4548 -0.0555 0.2816 0.077 Uiso 1 1 calc R
H17C H 0.5467 -0.0674 0.3230 0.077 Uiso 1 1 calc R
C18 C 0.6082(3) -0.22422(18) 0.29112(18) 0.0564(10) Uani 1 1 d .
H18A H 0.5691 -0.2483 0.3214 0.085 Uiso 1 1 calc R
H18B H 0.6613 -0.2008 0.3114 0.085 Uiso 1 1 calc R
H18C H 0.6328 -0.2583 0.2619 0.085 Uiso 1 1 calc R
N4 N 0.75805(16) 0.12029(12) 0.05595(10) 0.0262(5) Uani 1 1 d .
Si2 Si 0.81579(6) 0.13643(4) -0.01139(3) 0.03088(17) Uani 1 1 d .
C19 C 0.7580(3) 0.09719(18) -0.08076(13) 0.0446(8) Uani 1 1 d .
H19A H 0.6995 0.1227 -0.0901 0.067 Uiso 1 1 calc R
H19B H 0.7428 0.0481 -0.0729 0.067 Uiso 1 1 calc R
H19C H 0.8016 0.1003 -0.1153 0.067 Uiso 1 1 calc R
C20 C 0.8285(3) 0.23198(17) -0.02867(15) 0.0488(9) Uani 1 1 d .
H20A H 0.8522 0.2564 0.0074 0.073 Uiso 1 1 calc R
H20B H 0.7665 0.2512 -0.0401 0.073 Uiso 1 1 calc R
H20C H 0.8733 0.2382 -0.0623 0.073 Uiso 1 1 calc R
C21 C 0.9381(2) 0.09653(18) -0.00805(14) 0.0415(8) Uani 1 1 d .
H21A H 0.9729 0.1161 0.0265 0.062 Uiso 1 1 calc R
H21B H 0.9723 0.1070 -0.0457 0.062 Uiso 1 1 calc R
H21C H 0.9326 0.0458 -0.0032 0.062 Uiso 1 1 calc R
Si3 Si 0.64768(6) 0.15402(4) 0.07075(4) 0.03237(18) Uani 1 1 d .
C22 C 0.5649(2) 0.1539(2) 0.00365(17) 0.0510(9) Uani 1 1 d .
H22A H 0.5638 0.1072 -0.0146 0.077 Uiso 1 1 calc R
H22B H 0.5869 0.1879 -0.0265 0.077 Uiso 1 1 calc R
H22C H 0.5008 0.1664 0.0171 0.077 Uiso 1 1 calc R
C23 C 0.5893(2) 0.10209(17) 0.13225(16) 0.0406(7) Uani 1 1 d .
H23A H 0.6335 0.0963 0.1663 0.061 Uiso 1 1 calc R
H23B H 0.5714 0.0561 0.1164 0.061 Uiso 1 1 calc R
H23C H 0.5323 0.1267 0.1463 0.061 Uiso 1 1 calc R
C24 C 0.6517(3) 0.24808(17) 0.09531(17) 0.0496(9) Uani 1 1 d .
H24A H 0.6971 0.2533 0.1288 0.074 Uiso 1 1 calc R
H24B H 0.5886 0.2627 0.1090 0.074 Uiso 1 1 calc R
H24C H 0.6717 0.2772 0.0610 0.074 Uiso 1 1 calc R
Ga1 Ga 1.012848(18) -0.057911(14) 0.121238(13) 0.02342(6) Uani 1 1 d .
N5 N 1.13248(17) -0.07425(12) 0.16178(11) 0.0306(5) Uani 1 1 d .
N6 N 1.03472(15) -0.14944(11) 0.08708(10) 0.0243(5) Uani 1 1 d .
C25 C 1.1696(2) -0.13897(15) 0.14667(14) 0.0343(7) Uani 1 1 d .
H25A H 1.2285 -0.1546 0.1627 0.041 Uiso 1 1 calc R
C26 C 1.1189(2) -0.17839(14) 0.10856(14) 0.0318(6) Uani 1 1 d .
H26A H 1.1391 -0.2237 0.0968 0.038 Uiso 1 1 calc R
C27 C 1.1947(2) -0.02584(15) 0.19031(15) 0.0333(6) Uani 1 1 d U
C28 C 1.1954(2) -0.01961(16) 0.25419(15) 0.0390(6) Uani 1 1 d U
C29 C 1.2548(2) 0.03048(17) 0.27933(17) 0.0476(8) Uani 1 1 d U
H29A H 1.2562 0.0356 0.3223 0.057 Uiso 1 1 calc R
C30 C 1.3108(3) 0.07224(18) 0.24520(19) 0.0535(8) Uani 1 1 d U
H30A H 1.3496 0.1064 0.2642 0.064 Uiso 1 1 calc R
C31 C 1.3117(2) 0.06528(17) 0.18300(18) 0.0503(8) Uani 1 1 d U
H31A H 1.3519 0.0944 0.1594 0.060 Uiso 1 1 calc R
C32 C 1.2540(2) 0.01588(17) 0.15402(16) 0.0391(6) Uani 1 1 d U
C33 C 1.1356(3) -0.06724(18) 0.29344(16) 0.0489(8) Uani 1 1 d U
H33A H 1.1021 -0.0998 0.2651 0.059 Uiso 1 1 calc R
C34 C 1.1952(4) -0.1116(3) 0.3341(2) 0.0929(14) Uani 1 1 d U
H34A H 1.1546 -0.1452 0.3554 0.139 Uiso 1 1 calc R
H34B H 1.2278 -0.0820 0.3637 0.139 Uiso 1 1 calc R
H34C H 1.2422 -0.1369 0.3097 0.139 Uiso 1 1 calc R
C35 C 1.0611(3) -0.0305(2) 0.3280(3) 0.0877(13) Uani 1 1 d U
H35A H 1.0216 -0.0647 0.3494 0.132 Uiso 1 1 calc R
H35B H 1.0216 -0.0034 0.3000 0.132 Uiso 1 1 calc R
H35C H 1.0907 0.0010 0.3576 0.132 Uiso 1 1 calc R
C36 C 1.2589(3) 0.0069(2) 0.08549(17) 0.0494(8) Uani 1 1 d U
H36A H 1.2123 -0.0305 0.0749 0.059 Uiso 1 1 calc R
C37 C 1.2299(4) 0.0705(2) 0.0503(2) 0.0823(13) Uani 1 1 d U
H37A H 1.2366 0.0612 0.0067 0.123 Uiso 1 1 calc R
H37B H 1.2706 0.1099 0.0617 0.123 Uiso 1 1 calc R
H37C H 1.1636 0.0819 0.0595 0.123 Uiso 1 1 calc R
C38 C 1.3554(3) -0.0193(3) 0.0654(2) 0.0737(11) Uani 1 1 d U
H38A H 1.3734 -0.0599 0.0899 0.110 Uiso 1 1 calc R
H38B H 1.4026 0.0178 0.0708 0.110 Uiso 1 1 calc R
H38C H 1.3527 -0.0327 0.0224 0.110 Uiso 1 1 calc R
C39 C 0.98441(19) -0.18670(14) 0.04146(12) 0.0259(6) Uani 1 1 d .
C40 C 0.99063(19) -0.16527(14) -0.01953(12) 0.0286(6) Uani 1 1 d .
C41 C 0.9414(2) -0.20409(16) -0.06357(13) 0.0341(7) Uani 1 1 d .
H41A H 0.9444 -0.1902 -0.1050 0.041 Uiso 1 1 calc R
C42 C 0.8887(2) -0.26202(17) -0.04785(14) 0.0378(7) Uani 1 1 d .
H42A H 0.8563 -0.2878 -0.0783 0.045 Uiso 1 1 calc R
C43 C 0.8831(2) -0.28246(15) 0.01208(14) 0.0336(7) Uani 1 1 d .
H43A H 0.8472 -0.3227 0.0224 0.040 Uiso 1 1 calc R
C44 C 0.92920(18) -0.24508(14) 0.05800(13) 0.0271(6) Uani 1 1 d .
C45 C 1.0509(2) -0.10357(16) -0.03763(13) 0.0335(6) Uani 1 1 d .
H45A H 1.0469 -0.0688 -0.0039 0.040 Uiso 1 1 calc R
C46 C 1.0185(3) -0.06656(18) -0.09570(14) 0.0470(8) Uani 1 1 d .
H46A H 0.9525 -0.0512 -0.0910 0.070 Uiso 1 1 calc R
H46B H 1.0230 -0.0989 -0.1301 0.070 Uiso 1 1 calc R
H46C H 1.0592 -0.0260 -0.1032 0.070 Uiso 1 1 calc R
C47 C 1.1543(2) -0.1245(2) -0.04349(18) 0.0535(9) Uani 1 1 d .
H47A H 1.1750 -0.1476 -0.0060 0.080 Uiso 1 1 calc R
H47B H 1.1931 -0.0828 -0.0504 0.080 Uiso 1 1 calc R
H47C H 1.1617 -0.1566 -0.0778 0.080 Uiso 1 1 calc R
C48 C 0.9171(2) -0.26527(14) 0.12422(14) 0.0332(6) Uani 1 1 d .
H48A H 0.9778 -0.2542 0.1457 0.040 Uiso 1 1 calc R
C49 C 0.8385(3) -0.22092(19) 0.15294(15) 0.0485(9) Uani 1 1 d .
H49A H 0.8376 -0.2286 0.1970 0.073 Uiso 1 1 calc R
H49B H 0.7770 -0.2344 0.1357 0.073 Uiso 1 1 calc R
H49C H 0.8504 -0.1715 0.1445 0.073 Uiso 1 1 calc R
C50 C 0.8969(2) -0.34227(16) 0.13326(16) 0.0448(8) Uani 1 1 d .
H50A H 0.8995 -0.3534 0.1767 0.067 Uiso 1 1 calc R
H50B H 0.9445 -0.3699 0.1115 0.067 Uiso 1 1 calc R
H50C H 0.8336 -0.3532 0.1175 0.067 Uiso 1 1 calc R
O1 O 0.96829(13) 0.14284(10) 0.14026(9) 0.0308(4) Uani 1 1 d .
C51 C 0.9664(3) 0.21565(15) 0.12319(16) 0.0451(8) Uani 1 1 d .
H51A H 0.9012 0.2346 0.1265 0.054 Uiso 1 1 calc R
H51B H 0.9888 0.2217 0.0809 0.054 Uiso 1 1 calc R
C52 C 1.0322(3) 0.2522(2) 0.16721(19) 0.0601(10) Uani 1 1 d .
H52A H 1.0588 0.2955 0.1495 0.072 Uiso 1 1 calc R
H52B H 0.9997 0.2635 0.2059 0.072 Uiso 1 1 calc R
C53 C 1.1071(3) 0.1978(2) 0.1760(2) 0.0581(10) Uani 1 1 d .
H53A H 1.1416 0.2051 0.2146 0.070 Uiso 1 1 calc R
H53B H 1.1532 0.1983 0.1420 0.070 Uiso 1 1 calc R
C54 C 1.0518(2) 0.13027(17) 0.17715(15) 0.0409(7) Uani 1 1 d .
H54A H 1.0900 0.0916 0.1600 0.049 Uiso 1 1 calc R
H54B H 1.0335 0.1181 0.2193 0.049 Uiso 1 1 calc R

loop_
_atom_site_aniso_label
_atom_site_aniso_U_11
_atom_site_aniso_U_22
_atom_site_aniso_U_33
_atom_site_aniso_U_23
_atom_site_aniso_U_13
_atom_site_aniso_U_12
Nd1 0.01756(6) 0.01925(6) 0.02101(6) -0.00127(5) 0.00110(5) 0.00077(5)
N1 0.0202(10) 0.0271(11) 0.0212(10) 0.0002(9) -0.0014(9) -0.0010(9)
N2 0.0228(10) 0.0259(12) 0.0246(10) -0.0052(9) 0.0009(8) -0.0046(9)
N3 0.0283(12) 0.0236(11) 0.0200(10) -0.0005(8) -0.0002(9) -0.0066(9)
C2 0.0276(12) 0.0177(11) 0.0234(11) -0.0027(11) 0.0014(10) -0.0024(10)
C4 0.0240(14) 0.0295(14) 0.0279(14) -0.0032(11) 0.0029(11) -0.0056(11)
C5 0.0211(12) 0.0309(14) 0.0302(13) -0.0054(12) 0.0009(12) -0.0073(10)
C6 0.0266(14) 0.0239(13) 0.0203(11) -0.0037(10) 0.0012(10) -0.0018(11)
C7 0.0510(19) 0.0296(15) 0.0312(14) -0.0099(12) 0.0057(14) -0.0079(14)
C8 0.0320(15) 0.0431(19) 0.0233(13) -0.0061(12) 0.0056(11) -0.0046(12)
C9 0.0356(16) 0.0535(19) 0.0261(13) 0.0014(16) -0.0023(11) 0.0117(16)
C10 0.0548(19) 0.0472(19) 0.0201(12) 0.0013(15) -0.0046(12) -0.0246(17)
C11 0.0351(16) 0.0327(15) 0.0236(13) -0.0022(11) -0.0058(12) -0.0078(12)
C12 0.0317(16) 0.0403(17) 0.0273(14) -0.0108(13) 0.0051(12) 0.0023(13)
C13 0.049(2) 0.0358(18) 0.050(2) -0.0095(15) 0.0022(16) 0.0064(15)
C14 0.058(2) 0.050(2) 0.0407(18) -0.0200(16) -0.0147(16) 0.0020(17)
C15 0.047(2) 0.067(2) 0.051(2) -0.0177(19) 0.0236(17) -0.0008(18)
Si1 0.0334(4) 0.0392(5) 0.0251(4) -0.0026(3) 0.0058(3) -0.0140(3)
C16 0.061(3) 0.125(4) 0.043(2) -0.006(2) 0.0067(19) -0.058(3)
C17 0.054(2) 0.060(2) 0.0410(18) -0.0035(17) 0.0207(17) 0.0002(18)
C18 0.076(3) 0.038(2) 0.055(2) 0.0126(17) 0.010(2) -0.0042(18)
N4 0.0274(12) 0.0248(12) 0.0263(11) -0.0014(9) -0.0008(9) 0.0024(9)
Si2 0.0377(5) 0.0304(4) 0.0245(4) 0.0029(3) -0.0003(3) -0.0002(3)
C19 0.062(2) 0.0446(19) 0.0272(15) 0.0018(14) -0.0045(15) -0.0037(16)
C20 0.067(2) 0.0374(18) 0.0420(18) 0.0109(14) -0.0029(17) -0.0099(17)
C21 0.0426(19) 0.049(2) 0.0330(16) -0.0009(15) 0.0089(14) 0.0004(15)
Si3 0.0287(4) 0.0307(4) 0.0377(4) -0.0028(3) -0.0047(3) 0.0102(3)
C22 0.045(2) 0.052(2) 0.057(2) 0.0001(18) -0.0179(17) 0.0177(17)
C23 0.0285(15) 0.0440(17) 0.0492(18) -0.0041(16) 0.0049(15) 0.0028(13)
C24 0.051(2) 0.0365(18) 0.062(2) -0.0076(16) -0.0004(18) 0.0137(16)
Ga1 0.01910(13) 0.02110(13) 0.03006(14) -0.00312(13) -0.00159(11) 0.00321(11)
N5 0.0241(12) 0.0253(12) 0.0423(13) -0.0080(10) -0.0080(10) 0.0027(9)
N6 0.0226(11) 0.0217(11) 0.0287(11) -0.0033(9) -0.0042(9) 0.0039(9)
C25 0.0230(14) 0.0310(15) 0.0489(17) -0.0021(12) -0.0092(12) 0.0068(12)
C26 0.0284(15) 0.0213(13) 0.0455(17) -0.0043(12) -0.0066(12) 0.0093(11)
C27 0.0250(13) 0.0245(13) 0.0505(14) -0.0068(12) -0.0091(12) 0.0046(10)
C28 0.0382(14) 0.0291(13) 0.0497(15) -0.0049(12) -0.0153(12) 0.0039(11)
C29 0.0443(17) 0.0383(17) 0.0603(18) -0.0125(14) -0.0208(14) 0.0020(13)
C30 0.0421(17) 0.0370(16) 0.081(2) -0.0112(16) -0.0189(17) -0.0053(13)
C31 0.0335(15) 0.0370(17) 0.0805(19) -0.0022(15) -0.0060(15) -0.0066(13)
C32 0.0215(13) 0.0356(15) 0.0603(15) -0.0026(13) -0.0052(12) 0.0039(11)
C33 0.0548(18) 0.0391(17) 0.0527(17) 0.0025(13) -0.0092(14) -0.0002(13)
C34 0.078(3) 0.087(3) 0.114(3) 0.052(3) -0.003(3) 0.010(2)
C35 0.070(3) 0.054(2) 0.139(4) 0.013(2) 0.032(2) 0.0068(19)
C36 0.0379(16) 0.0505(18) 0.0598(17) -0.0009(15) 0.0068(14) 0.0022(14)
C37 0.108(3) 0.074(3) 0.065(2) 0.005(2) 0.014(2) 0.027(2)
C38 0.047(2) 0.089(3) 0.085(3) -0.025(2) 0.007(2) 0.0081(19)
C39 0.0191(13) 0.0250(13) 0.0336(14) -0.0060(11) -0.0006(11) 0.0066(10)
C40 0.0253(14) 0.0285(14) 0.0319(14) -0.0025(11) 0.0011(11) 0.0085(11)
C41 0.0303(16) 0.0423(17) 0.0296(15) -0.0075(13) -0.0018(12) 0.0109(13)
C42 0.0281(16) 0.0449(19) 0.0402(17) -0.0184(15) -0.0040(13) 0.0020(13)
C43 0.0229(14) 0.0300(15) 0.0481(18) -0.0097(14) 0.0010(13) -0.0008(11)
C44 0.0215(13) 0.0248(14) 0.0349(15) -0.0041(12) 0.0007(11) 0.0046(11)
C45 0.0322(16) 0.0358(16) 0.0325(15) 0.0001(13) 0.0008(12) 0.0052(12)
C46 0.051(2) 0.051(2) 0.0396(17) 0.0099(15) 0.0005(15) 0.0025(16)
C47 0.0324(18) 0.054(2) 0.074(2) 0.0112(19) 0.0082(18) 0.0008(16)
C48 0.0289(14) 0.0292(14) 0.0414(16) 0.0039(14) -0.0013(13) 0.0008(11)
C49 0.055(2) 0.051(2) 0.0392(17) 0.0154(15) 0.0128(16) 0.0158(18)
C50 0.0432(18) 0.0339(16) 0.057(2) 0.0063(16) -0.0099(17) -0.0043(13)
O1 0.0296(10) 0.0272(10) 0.0354(11) 0.0005(8) -0.0034(8) -0.0036(8)
C51 0.052(2) 0.0302(15) 0.053(2) 0.0093(15) -0.0033(17) -0.0098(13)
C52 0.071(3) 0.044(2) 0.065(2) -0.0068(19) 0.000(2) -0.021(2)
C53 0.046(2) 0.056(2) 0.073(3) -0.013(2) -0.011(2) -0.0145(18)
C54 0.0321(17) 0.0435(19) 0.0473(19) 0.0005(15) -0.0105(14) -0.0034(14)

loop_
_atom_type_symbol
_atom_type_description
_atom_type_scat_dispersion_real
_atom_type_scat_dispersion_imag
_atom_type_scat_source
C C 0.0033 0.0016 'International Tables Vol C Tables 4.2.6.8 and 6.1.1.4'
H H 0.0000 0.0000 'International Tables Vol C Tables 4.2.6.8 and 6.1.1.4'
N N 0.0061 0.0033 'International Tables Vol C Tables 4.2.6.8 and 6.1.1.4'
Si Si 0.0817 0.0704 'International Tables Vol C Tables 4.2.6.8 and 6.1.1.4'
Ga Ga 0.2307 1.6083 'International Tables Vol C Tables 4.2.6.8 and 6.1.1.4'
Nd Nd -0.1943 3.0179 'International Tables Vol C Tables 4.2.6.8 and 6.1.1.4'
O O 0.0106 0.0060 'International Tables Vol C Tables 4.2.6.8 and 6.1.1.4'

loop_
_geom_angle_atom_site_label_1
_geom_angle_atom_site_label_2
_geom_angle_atom_site_label_3
_geom_angle
N2 Nd1 N4 120.37(8)
N2 Nd1 O1 89.64(7)
N4 Nd1 O1 91.43(7)
N2 Nd1 C2 82.45(7)
N4 Nd1 C2 100.53(8)
O1 Nd1 C2 167.84(7)
N2 Nd1 Ga1 104.76(6)
N4 Nd1 Ga1 134.69(5)
O1 Nd1 Ga1 84.59(4)
C2 Nd1 Ga1 88.49(5)
C2 N1 C5 111.1(2)
C2 N1 C6 125.9(2)
C5 N1 C6 123.0(2)
C11 N2 C12 115.6(2)
C11 N2 Nd1 102.57(15)
C12 N2 Nd1 141.45(18)
C2 N3 C4 113.1(2)
C2 N3 C10 125.9(2)
C4 N3 C10 120.9(2)
N1 C2 N3 102.8(2)
N1 C2 Nd1 136.19(17)
N3 C2 Nd1 118.66(15)
C5 C4 N3 103.9(2)
C5 C4 Si1 128.3(2)
N3 C4 Si1 127.83(19)
C4 C5 N1 109.2(2)
N1 C6 C8 109.1(2)
N1 C6 C9 108.3(2)
C8 C6 C9 111.0(2)
N1 C6 C7 108.7(2)
C8 C6 C7 109.2(2)
C9 C6 C7 110.5(2)
N3 C10 C11 115.3(2)
N2 C11 C10 117.4(3)
N2 C12 C13 105.8(2)
N2 C12 C15 113.9(3)
C13 C12 C15 109.1(3)
N2 C12 C14 111.5(2)
C13 C12 C14 108.0(3)
C15 C12 C14 108.4(3)
C16 Si1 C17 109.2(2)
C16 Si1 C18 109.6(2)
C17 Si1 C18 110.67(18)
C16 Si1 C4 106.18(15)
C17 Si1 C4 111.74(14)
C18 Si1 C4 109.30(16)
Si3 N4 Si2 121.67(14)
Si3 N4 Nd1 121.50(12)
Si2 N4 Nd1 116.82(11)
N4 Si2 C20 113.26(14)
N4 Si2 C21 109.02(13)
C20 Si2 C21 108.42(17)
N4 Si2 C19 114.96(14)
C20 Si2 C19 105.40(15)
C21 Si2 C19 105.33(16)
N4 Si3 C23 109.63(13)
N4 Si3 C22 114.36(14)
C23 Si3 C22 107.12(17)
N4 Si3 C24 112.81(15)
C23 Si3 C24 108.33(16)
C22 Si3 C24 104.23(17)
N6 Ga1 N5 83.89(9)
N6 Ga1 Nd1 136.40(6)
N5 Ga1 Nd1 138.54(7)
C25 N5 C27 117.2(2)
C25 N5 Ga1 111.30(18)
C27 N5 Ga1 129.46(19)
C26 N6 C39 117.7(2)
C26 N6 Ga1 111.43(17)
C39 N6 Ga1 130.62(17)
C26 C25 N5 117.0(3)
C25 C26 N6 116.4(3)
C32 C27 C28 120.9(3)
C32 C27 N5 119.1(3)
C28 C27 N5 120.0(3)
C29 C28 C27 117.4(3)
C29 C28 C33 121.7(3)
C27 C28 C33 120.9(3)
C30 C29 C28 122.7(4)
C29 C30 C31 120.1(3)
C30 C31 C32 120.9(3)
C31 C32 C27 118.0(3)
C31 C32 C36 120.1(3)
C27 C32 C36 121.8(3)
C35 C33 C34 111.3(4)
C35 C33 C28 113.8(3)
C34 C33 C28 111.9(3)
C37 C36 C38 111.2(4)
C37 C36 C32 114.1(3)
C38 C36 C32 111.6(3)
C40 C39 C44 120.8(3)
C40 C39 N6 119.8(2)
C44 C39 N6 119.4(2)
C41 C40 C39 118.2(3)
C41 C40 C45 120.7(3)
C39 C40 C45 121.0(2)
C42 C41 C40 121.3(3)
C43 C42 C41 120.0(3)
C42 C43 C44 121.3(3)
C43 C44 C39 118.4(3)
C43 C44 C48 120.8(3)
C39 C44 C48 120.8(2)
C40 C45 C47 110.9(3)
C40 C45 C46 114.5(3)
C47 C45 C46 109.7(3)
C50 C48 C44 113.3(3)
C50 C48 C49 110.5(3)
C44 C48 C49 109.6(2)
C51 O1 C54 108.7(2)
C51 O1 Nd1 128.73(17)
C54 O1 Nd1 121.74(17)
O1 C51 C52 105.6(3)
C53 C52 C51 101.1(3)
C52 C53 C54 103.6(3)
O1 C54 C53 105.5(3)

loop_
_geom_bond_atom_site_label_1
_geom_bond_atom_site_label_2
_geom_bond_distance
Nd1 N2 2.223(2)
Nd1 N4 2.357(2)
Nd1 O1 2.5578(19)
Nd1 C2 2.669(2)
Nd1 Ga1 3.2199(3)
N1 C2 1.365(3)
N1 C5 1.371(3)
N1 C6 1.495(3)
N2 C11 1.459(3)
N2 C12 1.478(3)
N3 C2 1.367(3)
N3 C4 1.396(3)
N3 C10 1.472(3)
C4 C5 1.349(4)
C4 Si1 1.879(3)
C6 C8 1.512(4)
C6 C9 1.523(4)
C6 C7 1.526(4)
C10 C11 1.520(4)
C12 C13 1.519(4)
C12 C15 1.530(4)
C12 C14 1.530(4)
Si1 C16 1.837(4)
Si1 C17 1.853(3)
Si1 C18 1.862(4)
N4 Si3 1.715(2)
N4 Si2 1.719(2)
Si2 C20 1.878(3)
Si2 C21 1.886(3)
Si2 C19 1.886(3)
Si3 C23 1.871(3)
Si3 C22 1.882(3)
Si3 C24 1.882(3)
Ga1 N6 1.932(2)
Ga1 N5 1.932(2)
N5 C25 1.386(3)
N5 C27 1.422(4)
N6 C26 1.391(3)
N6 C39 1.421(3)
C25 C26 1.336(4)
C27 C32 1.405(5)
C27 C28 1.411(5)
C28 C29 1.389(4)
C28 C33 1.513(5)
C29 C30 1.351(5)
C30 C31 1.375(5)
C31 C32 1.401(4)
C32 C36 1.519(5)
C33 C35 1.475(6)
C33 C34 1.492(5)
C36 C37 1.500(6)
C36 C38 1.516(5)
C39 C40 1.406(4)
C39 C44 1.410(4)
C40 C41 1.405(4)
C40 C45 1.509(4)
C41 C42 1.379(5)
C42 C43 1.378(4)
C43 C44 1.399(4)
C44 C48 1.517(4)
C45 C47 1.516(4)
C45 C46 1.531(4)
C48 C50 1.515(4)
C48 C49 1.533(4)
O1 C51 1.445(3)
O1 C54 1.449(3)
C51 C52 1.513(5)
C52 C53 1.495(6)
C53 C54 1.511(5)
